data_2009591
loop_
_publ_author_name
'Dryden, N. H.'
'Puddephatt, R. J.'
'Roy, S.'
'Vittal, J. J.'

_publ_section_title
;
 Two forms of <i>cis</i>-dimethylbis(methyl isocyanide)platinum(II)
;
_journal_issue 4
_journal_name_full 'Acta Crystallographica Section C'
_journal_page_first 533
_journal_page_last 536
_journal_paper_doi 10.1107/S010827019301025X
_journal_volume 50
_journal_year 1994
_chemical_formula_sum 'C6 H12 N2 Pt'
_chemical_formula_weight 307.266
_symmetry_cell_setting monoclinic
_symmetry_space_group_name_Hall '-C 2yc'
_symmetry_space_group_name_H-M 'C 1 2/c 1'
_atom_type_scat_source 'IntTabIV (non-H); Stewart, Davidson & Simpson (1965) (H)'
_cell_angle_alpha 90.
_cell_angle_beta 108.038(7)
_cell_angle_gamma 90.
_cell_formula_units_Z 8
_cell_length_a 26.584(2)
_cell_length_b 6.0620(10)
_cell_length_c 11.3180(10)
_cell_measurement_reflns_used 20
_cell_measurement_temperature 298
_cell_measurement_theta_max 17.8
_cell_measurement_theta_min 13.0
_cell_volume 1734.3(4)
_diffrn_measurement_device 'Enraf-Nonius CAD-4F'
_diffrn_measurement_method \w-2\q
_diffrn_radiation_type MoK\a
_diffrn_radiation_wavelength 0.71073
_diffrn_reflns_av_R_equivalents 0.029
_diffrn_reflns_limit_h_max 29
_diffrn_reflns_limit_h_min -29
_diffrn_reflns_limit_k_max 0
_diffrn_reflns_limit_k_min -6
_diffrn_reflns_limit_l_max 12
_diffrn_reflns_limit_l_min 0
_diffrn_reflns_number 2838
_diffrn_reflns_theta_max 46
_diffrn_standards_decay_% 17.4
_diffrn_standards_interval_time 180
_diffrn_standards_number 3
_exptl_absorpt_coefficient_mu 15.50
_exptl_absorpt_correction_T_max 0.171
_exptl_absorpt_correction_T_min 0.038
_exptl_absorpt_correction_type 'analytical (AGNOST)'
_exptl_crystal_colour 'colorless, transparent'
_exptl_crystal_density_diffrn 2.353
_exptl_crystal_density_meas 2.39(5)
_exptl_crystal_description 'platey crystal'
_exptl_crystal_size_max 0.45
_exptl_crystal_size_mid 0.41
_exptl_crystal_size_min 0.12
_refine_diff_density_max 1.53
_refine_diff_density_min -3.73
_refine_ls_extinction_coef 0.0004(8)
_refine_ls_extinction_method 'F* = F(1-0.001\cF^2^/sin\q)'
_refine_ls_number_parameters 84
_refine_ls_number_reflns 1010
_refine_ls_R_factor_obs 0.0703
_refine_ls_shift/esd_max 0.0
_refine_ls_structure_factor_coef F
_refine_ls_weighting_details 'w = 1/[\s^2^(F) + 0.008409F^2^]'
_refine_ls_weighting_scheme calc
_refine_ls_wR_factor_obs 0.0715
_reflns_number_observed 1010
_reflns_number_total 1203
_reflns_observed_criterion I>3.0\s(I)
_cod_data_source_file br1043.cif
_cod_data_source_block br1043_structure_2_of_2
_cod_depositor_comments
;
The following automatic conversions were performed:

'_refine_ls_weighting_scheme' value '1/[\s^2^(F) + 0.008409F^2^]' was
changed to 'calc'. New tag '_refine_ls_weighting_details' was
created. The value of the new tag was set to 'w = 1/[\s^2^(F) +
0.008409F^2^]'.

Automatic conversion script
Id: cif_fix_values 3143 2015-03-26 13:38:13Z robertas 
;
_cod_original_cell_volume 1734(2)
_cod_original_sg_symbol_H-M 'C 2/c'
_cod_original_formula_sum 'C6 H12 N2 Pt1'
_cod_database_code 2009591

loop_
_atom_site_label
_atom_site_fract_x
_atom_site_fract_y
_atom_site_fract_z
_atom_site_U_iso_or_equiv
Pt .11865(3) .07315(10) .43563(6) .0465(4)
N(1) .0044(6) .232(3) .4080(14) .054(5)
N(2) .1726(7) .444(3) .6252(15) .052(6)
C(1) .1914(11) -.033(5) .428(2) .081(10)
C(2) .0887(9) -.183(3) .3140(19) .061(7)
C(3) .0466(7) .165(4) .4228(17) .051(6)
C(4) .1547(7) .314(4) .556(2) .053(6)
C(5) -.0493(8) .309(4) .388(2) .068(7)
C(6) .1931(12) .617(6) .713(4) .111(14)
H(11) .21712 .05241 .47697 ?
H(13) .19661 -.17402 .45451 ?
H(22) .10210 -.31152 .34967 ?
H(51) -.04992 .45753 .38771 ?
H(53) -.07041 .25872 .31440 ?
H(62) .17058 .64401 .75647 ?

loop_
_geom_angle_atom_site_label_1
_geom_angle_atom_site_label_2
_geom_angle_atom_site_label_3
_geom_angle
_geom_angle_publ_flag
C(1) Pt C(2) 84.9(10) yes
C(1) Pt C(3) 173.5(9) yes
C(2) Pt C(3) 89.9(9) yes
C(1) Pt C(4) 89.9(9) yes
C(2) Pt C(4) 174.8(7) yes
C(3) Pt C(4) 95.3(8) yes
C(3) N(1) C(5) 178(2) yes
C(4) N(2) C(6) 177(2) yes
N(1) C(3) Pt 174(2) yes
N(2) C(4) Pt 176(2) yes

loop_
_geom_bond_atom_site_label_1
_geom_bond_atom_site_label_2
_geom_bond_distance
_geom_bond_publ_flag
Pt C(1) 2.07(3) yes
Pt C(2) 2.06(2) yes
Pt C(3) 1.96(2) yes
Pt C(4) 2.02(3) yes
N(1) C(3) 1.16(2) yes
N(1) C(5) 1.45(2) yes
N(2) C(4) 1.11(3) yes
N(2) C(6) 1.43(4) yes
